data_7057948
loop_
_publ_author_name
'Li, Yan-Ling'
'Xu, Qing-Qing'
'Li, Si'
'Huang, Ren-Wu'
'Liu, Xiao-Fei'
'Wei, Yong-Li'
'Zang, Shuang-Quan'

_publ_section_title
;
 Investigating the influence of a CrO42&#x2212;/Cr2O72&#x2212; template in
 the formation of a series of silver--chalcogenide clusters
;
_journal_issue 1
_journal_name_full 'New Journal of Chemistry'
_journal_page_first 115
_journal_paper_doi 10.1039/C8NJ04965C
_journal_volume 43
_journal_year 2019
_chemical_formula_moiety 'C106 H108 Ag14 F24 N6 O22 S6'
_chemical_formula_sum 'C106 H108 Ag14 F24 N6 O22 S6'
_chemical_formula_weight 3976.52
_space_group_crystal_system orthorhombic
_space_group_IT_number 61
_space_group_name_Hall '-P 2ac 2ab'
_space_group_name_H-M_alt 'P b c a'
_symmetry_space_group_name_Hall '-P 2ac 2ab'
_symmetry_space_group_name_H-M 'P b c a'
_atom_sites_solution_hydrogens mixed
_atom_sites_solution_primary direct
_audit_creation_date 2018-10-26
_audit_creation_method
;
Olex2 1.2
(compiled 2018.05.29 svn.r3508 for OlexSys, GUI svn.r5506)
;
_audit_update_record
;
2018-11-05 deposited with the CCDC.
2018-11-09 downloaded from the CCDC.
;
_cell_angle_alpha 90
_cell_angle_beta 90
_cell_angle_gamma 90
_cell_formula_units_Z 4
_cell_length_a 17.109(13)
_cell_length_b 26.729(9)
_cell_length_c 29.365(13)
_cell_measurement_reflns_used 6879
_cell_measurement_temperature 296(2)
_cell_measurement_theta_max 26.1460
_cell_measurement_theta_min 3.0670
_cell_volume 13429(13)
_computing_cell_refinement
;
CrysAlisPro, Agilent Technologies,
Version 1.171.36.28 (release 01-02-2013 CrysAlis171 .NET)
(compiled Feb  1 2013,16:14:44)
;
_computing_data_collection
;
CrysAlisPro, Agilent Technologies,
Version 1.171.36.28 (release 01-02-2013 CrysAlis171 .NET)
(compiled Feb  1 2013,16:14:44)
;
_computing_data_reduction
;
CrysAlisPro, Agilent Technologies,
Version 1.171.36.28 (release 01-02-2013 CrysAlis171 .NET)
(compiled Feb  1 2013,16:14:44)
;
_computing_molecular_graphics 'Olex2 (Dolomanov et al., 2009)'
_computing_publication_material 'Olex2 (Dolomanov et al., 2009)'
_computing_structure_refinement 'ShelXL (Sheldrick, 2015)'
_computing_structure_solution 'ShelXS-1997 (Sheldrick, 2008)'
_diffrn_ambient_temperature 293(2)
_diffrn_detector_area_resol_mean 16.2312
_diffrn_measured_fraction_theta_full 0.998
_diffrn_measured_fraction_theta_max 0.998
_diffrn_measurement_details
;
#__ type_ start__ end____ width___ exp.time_
  1 omega  -15.00   18.00   0.5000   15.0000
omega____ theta____ kappa____ phi______ frames
    -      -17.1323  -99.0000   90.0000 66

#__ type_ start__ end____ width___ exp.time_
  2 omega   23.00   54.00   0.5000   15.0000
omega____ theta____ kappa____ phi______ frames
    -      -17.1323   19.0000   60.0000 62

#__ type_ start__ end____ width___ exp.time_
  3 omega   -4.00   82.00   0.5000   15.0000
omega____ theta____ kappa____ phi______ frames
    -       19.7104   19.0000 -150.0000 172
;
_diffrn_measurement_device_type 'Xcalibur, Eos, Gemini'
_diffrn_measurement_method '\w scans'
_diffrn_orient_matrix_UB_11 0.0328726000
_diffrn_orient_matrix_UB_12 -0.0042993000
_diffrn_orient_matrix_UB_13 -0.0145504000
_diffrn_orient_matrix_UB_21 0.0214981000
_diffrn_orient_matrix_UB_22 -0.0096064000
_diffrn_orient_matrix_UB_23 0.0188104000
_diffrn_orient_matrix_UB_31 -0.0145822000
_diffrn_orient_matrix_UB_32 -0.0238971000
_diffrn_orient_matrix_UB_33 -0.0049442000
_diffrn_radiation_monochromator graphite
_diffrn_radiation_type MoK\a
_diffrn_radiation_wavelength 0.71073
_diffrn_reflns_av_R_equivalents 0.0421
_diffrn_reflns_av_unetI/netI 0.0529
_diffrn_reflns_Laue_measured_fraction_full 0.998
_diffrn_reflns_Laue_measured_fraction_max 0.998
_diffrn_reflns_limit_h_max 20
_diffrn_reflns_limit_h_min -10
_diffrn_reflns_limit_k_max 31
_diffrn_reflns_limit_k_min -29
_diffrn_reflns_limit_l_max 22
_diffrn_reflns_limit_l_min -34
_diffrn_reflns_number 32173
_diffrn_reflns_point_group_measured_fraction_full 0.998
_diffrn_reflns_point_group_measured_fraction_max 0.998
_diffrn_reflns_theta_full 25.000
_diffrn_reflns_theta_max 25.000
_diffrn_reflns_theta_min 3.019
_diffrn_source 'Enhance (Mo) X-ray Source'
_exptl_absorpt_coefficient_mu 2.180
_exptl_absorpt_correction_T_max 1.00000
_exptl_absorpt_correction_T_min 0.58082
_exptl_absorpt_correction_type multi-scan
_exptl_absorpt_process_details
;
CrysAlisPro, Agilent Technologies,
Version 1.171.36.28 (release 01-02-2013 CrysAlis171 .NET)
(compiled Feb  1 2013,16:14:44)
Empirical absorption correction using spherical harmonics,
 implemented in SCALE3 ABSPACK scaling algorithm.
;
_exptl_crystal_colour colourless
_exptl_crystal_colour_primary colourless
_exptl_crystal_density_diffrn 1.967
_exptl_crystal_density_method 'not measured'
_exptl_crystal_description block
_exptl_crystal_F_000 7728
_exptl_crystal_size_max 0.2
_exptl_crystal_size_mid 0.18
_exptl_crystal_size_min 0.16
_refine_diff_density_max 1.159
_refine_diff_density_min -1.035
_refine_diff_density_rms 0.119
_refine_ls_extinction_method none
_refine_ls_goodness_of_fit_ref 1.066
_refine_ls_hydrogen_treatment constr
_refine_ls_matrix_type full
_refine_ls_number_parameters 808
_refine_ls_number_reflns 11813
_refine_ls_number_restraints 204
_refine_ls_restrained_S_all 1.128
_refine_ls_R_factor_all 0.1028
_refine_ls_R_factor_gt 0.0626
_refine_ls_shift/su_max 0.001
_refine_ls_shift/su_mean 0.000
_refine_ls_structure_factor_coef Fsqd
_refine_ls_weighting_details 'w=1/[\s^2^(Fo^2^)+(0.0761P)^2^+27.9625P] where P=(Fo^2^+2Fc^2^)/3'
_refine_ls_weighting_scheme calc
_refine_ls_wR_factor_gt 0.1533
_refine_ls_wR_factor_ref 0.1727
_reflns_Friedel_coverage 0.000
_reflns_number_gt 7614
_reflns_number_total 11813
_reflns_threshold_expression 'I > 2\s(I)'
_cod_data_source_file c8nj04965c2.cif
_cod_data_source_block a_CCDC1
_cod_depositor_comments 'Adding full bibliography for 7057946--7057948.cif.'
_cod_original_cell_volume 13429(12)
_cod_database_code 7057948
_shelx_shelxl_version_number 2018/3
_chemical_oxdiff_formula C1H1O1S1Ag1
_shelx_space_group_comment
;
The symmetry employed for this shelxl refinement is uniquely defined
by the following loop, which should always be used as a source of
symmetry information in preference to the above space-group names.
They are only intended as comments.
;
_shelx_estimated_absorpt_t_max 0.722
_shelx_estimated_absorpt_t_min 0.670
_reflns_odcompleteness_completeness 99.56
_reflns_odcompleteness_iscentric 1
_reflns_odcompleteness_theta 26.32
_olex2_refinement_description
;
1. Fixed Uiso
 At 1.2 times of:
  All C(H) groups, All C(H,H) groups
 At 1.5 times of:
  All C(H,H,H) groups
2. Restrained distances
 N1-C43
 1.32 with sigma of 0.01
 C42-C43
 1.53 with sigma of 0.01
 N1-C45
 1.46 with sigma of 0.01
 C2-C3 = C3-C4 = C4-C9 = C9-C10 = C10-C11 = C11-C2
 1.38 with sigma of 0.01
 C4-C5 = C5-C6 = C6-C7 = C7-C8 = C8-C9 = C9-C4
 1.38 with sigma of 0.01
 C40-C41
 1.55 with sigma of 0.01
 C18-C20 = C20-C22 = C13-C15
 2.35 with sigma of 0.01
 C15-C16 = C16-C17 = C17-C18 = C18-C19 = C19-C20 = C20-C15
 1.38 with sigma of 0.01
 C13-C14 = C14-C15 = C15-C20 = C20-C21 = C21-C22 = C22-C13
 1.38 with sigma of 0.01
 C41-F7 \\sim C41-F8 \\sim C41-F9
 with sigma of 0.01
3. Rigid bond restraints
 F2, C35, C7, C8, C4, C9, F1, C35, F9, C41, C40, C41, C30, C31
 with sigma for 1-2 distances of 0.01 and sigma for 1-3 distances of 0.01
 Ag1, S1
 with sigma for 1-2 distances of 0.001 and sigma for 1-3 distances of 0.0005
 Ag5, S3
 with sigma for 1-2 distances of 0.001 and sigma for 1-3 distances of 0.0005
 Ag4, S1
 with sigma for 1-2 distances of 0.001 and sigma for 1-3 distances of 0.0005
 C17, C18, C28, C29, C15, C20, C4, C5, C14, C15, C18, C19, C15, C16
 with sigma for 1-2 distances of 0.01 and sigma for 1-3 distances of 0.01
 F7, C41, C29, C30, F10, C37, C20, C21, C10, C11, C26, C27
 with sigma for 1-2 distances of 0.01 and sigma for 1-3 distances of 0.01
 O9, C43, C9, C10, C42, C43, N1, C45, C5, C6, C21, C22, C31, C32
 with sigma for 1-2 distances of 0.01 and sigma for 1-3 distances of 0.01
 O3, C36, O4
 with sigma for 1-2 distances of 0.001 and sigma for 1-3 distances of 0.001
 O5, C38, O6
 with sigma for 1-2 distances of 0.001 and sigma for 1-3 distances of 0.001
4. Uiso/Uaniso restraints and constraints
Uanis(F8) \\sim Ueq, Uanis(F1) \\sim Ueq, Uanis(F2) \\sim Ueq, Uanis(F10) \\sim
Ueq, Uanis(F11) \\sim Ueq, Uanis(C37) \\sim Ueq, Uanis(C4) \\sim Ueq, Uanis(F9)
\\sim Ueq, Uanis(C29) \\sim Ueq, Uanis(C41) \\sim Ueq, Uanis(F7) \\sim Ueq:
with sigma of 0.01 and sigma for terminal atoms of 0.02
Uanis(C17) \\sim Ueq, Uanis(C16) \\sim Ueq, Uanis(C15) \\sim Ueq, Uanis(C20)
\\sim Ueq, Uanis(C21) \\sim Ueq, Uanis(C19) \\sim Ueq, Uanis(C18) \\sim Ueq,
Uanis(C22) \\sim Ueq: with sigma of 0.01 and sigma for terminal atoms of 0.02
5.a Riding coordinates:
 C44(H44A,H44B,H44C), C45(H45A,H45B,H45C), C46(H46A,H46B,H46C)
5.b Secondary CH2 refined with riding coordinates:
 C1(H1A,H1B), C12(H12A,H12B), C23(H23A,H23B)
5.c Aromatic/amide H refined with riding coordinates:
 C3(H3), C5(H5), C6(H6), C7(H7), C8(H8), C10(H10), C11(H11), C14(H14),
 C16(H16), C17(H17), C18(H18), C19(H19), C21(H21), C22(H22), C25(H25), C27(H27),
  C28(H28), C29(H29), C30(H30), C32(H32), C33(H33)
5.d Idealised Me refined as rotating group:
 C42(H42A,H42B,H42C), C48(H48A,H48B,H48C), C49(H49A,H49B,H49C), C50(H50A,H50B,
 H50C), C52(H52A,H52B,H52C), C53(H53A,H53B,H53C)
;
_olex2_submission_special_instructions 'No special instructions were received'

loop_
_space_group_symop_operation_xyz
'x, y, z'
'-x+1/2, -y, z+1/2'
'x+1/2, -y+1/2, -z'
'-x, y+1/2, -z+1/2'
'-x, -y, -z'
'x-1/2, y, -z-1/2'
'-x-1/2, y-1/2, z'
'x, -y-1/2, z-1/2'

loop_
_atom_site_label
_atom_site_type_symbol
_atom_site_fract_x
_atom_site_fract_y
_atom_site_fract_z
_atom_site_U_iso_or_equiv
_atom_site_adp_type
_atom_site_occupancy
_atom_site_site_symmetry_order
_atom_site_calc_flag
_atom_site_refinement_flags_posn
_atom_site_refinement_flags_adp
Ag1 Ag 0.32501(5) 0.53321(3) 0.09136(3) 0.0787(3) Uani 1 1 d . U
Ag2 Ag 0.46682(4) 0.47197(3) 0.10288(2) 0.0627(2) Uani 1 1 d . .
Ag3 Ag 0.48147(4) 0.41391(3) 0.01551(2) 0.0614(2) Uani 1 1 d . .
Ag4 Ag 0.33515(5) 0.41665(3) -0.04529(3) 0.0723(2) Uani 1 1 d . U
Ag5 Ag 0.52003(6) 0.38780(3) -0.09221(3) 0.0883(3) Uani 1 1 d . U
Ag6 Ag 0.61391(4) 0.47646(3) 0.04119(3) 0.0645(2) Uani 1 1 d . .
Ag7 Ag 0.76240(5) 0.51573(3) -0.01044(3) 0.0737(2) Uani 1 1 d . .
C1 C 0.3186(6) 0.3856(3) 0.0782(3) 0.066(3) Uani 1 1 d . .
H1A H 0.287567 0.366243 0.056924 0.079 Uiso 1 1 calc R .
H1B H 0.362942 0.365278 0.087307 0.079 Uiso 1 1 calc R .
C2 C 0.2698(6) 0.3974(3) 0.1196(4) 0.075(3) Uani 1 1 d D .
C3 C 0.1896(7) 0.4024(4) 0.1212(4) 0.108(5) Uani 1 1 d D .
H3 H 0.159778 0.399924 0.094796 0.130 Uiso 1 1 calc R .
C4 C 0.1531(7) 0.4115(4) 0.1646(4) 0.094(3) Uani 1 1 d D U
C5 C 0.0734(8) 0.4152(5) 0.1655(5) 0.120(4) Uani 1 1 d D U
H5 H 0.042492 0.412864 0.139534 0.144 Uiso 1 1 calc R .
C6 C 0.0431(9) 0.4228(5) 0.2083(4) 0.133(6) Uani 1 1 d D U
H6 H -0.010929 0.426146 0.209810 0.160 Uiso 1 1 calc R .
C7 C 0.0822(10) 0.4262(5) 0.2497(5) 0.136(6) Uani 1 1 d D U
H7 H 0.055636 0.431311 0.276950 0.163 Uiso 1 1 calc R .
C8 C 0.1627(10) 0.4215(5) 0.2484(5) 0.146(6) Uani 1 1 d D U
H8 H 0.193199 0.423299 0.274511 0.176 Uiso 1 1 calc R .
C9 C 0.1957(8) 0.4138(4) 0.2048(4) 0.101(3) Uani 1 1 d D U
C10 C 0.2757(8) 0.4097(5) 0.2042(4) 0.119(4) Uani 1 1 d D U
H10 H 0.305876 0.412030 0.230434 0.143 Uiso 1 1 calc R .
C11 C 0.3079(8) 0.4020(4) 0.1616(4) 0.112(5) Uani 1 1 d D U
H11 H 0.362074 0.399390 0.160771 0.134 Uiso 1 1 calc R .
C12 C 0.6262(7) 0.5299(3) 0.1523(3) 0.075(3) Uani 1 1 d . .
H12A H 0.589690 0.519141 0.175657 0.090 Uiso 1 1 calc R .
H12B H 0.664838 0.503731 0.148373 0.090 Uiso 1 1 calc R .
C13 C 0.6660(8) 0.5772(4) 0.1674(4) 0.094(4) Uani 1 1 d D .
C14 C 0.6281(9) 0.6124(5) 0.1936(5) 0.147(6) Uani 1 1 d D U
H14 H 0.578173 0.607516 0.205317 0.176 Uiso 1 1 calc R .
C15 C 0.6721(9) 0.6568(4) 0.2013(5) 0.129(4) Uani 1 1 d D U
C16 C 0.6338(11) 0.6948(6) 0.2237(6) 0.165(5) Uani 1 1 d D U
H16 H 0.583301 0.690000 0.234553 0.198 Uiso 1 1 calc R .
C17 C 0.6712(11) 0.7404(6) 0.2299(6) 0.165(5) Uani 1 1 d D U
H17 H 0.645985 0.766371 0.244913 0.199 Uiso 1 1 calc R .
C18 C 0.7456(10) 0.7467(5) 0.2136(6) 0.161(5) Uani 1 1 d D U
H18 H 0.768561 0.777920 0.217444 0.193 Uiso 1 1 calc R .
C19 C 0.7893(9) 0.7104(5) 0.1919(6) 0.149(5) Uani 1 1 d D U
H19 H 0.841080 0.714725 0.183093 0.179 Uiso 1 1 calc R .
C20 C 0.7461(9) 0.6659(4) 0.1846(5) 0.134(4) Uani 1 1 d D U
C21 C 0.7837(8) 0.6300(5) 0.1600(6) 0.153(5) Uani 1 1 d D U
H21 H 0.834742 0.634101 0.149866 0.183 Uiso 1 1 calc R .
C22 C 0.7412(8) 0.5869(4) 0.1511(5) 0.130(5) Uani 1 1 d D U
H22 H 0.764498 0.562647 0.132844 0.156 Uiso 1 1 calc R .
C23 C 0.6735(9) 0.3697(5) -0.0040(4) 0.110(5) Uani 1 1 d . .
H23A H 0.714820 0.384320 0.014266 0.131 Uiso 1 1 calc R .
H23B H 0.642643 0.348280 0.015658 0.131 Uiso 1 1 calc R .
C24 C 0.7083(7) 0.3395(4) -0.0396(3) 0.069(3) Uani 1 1 d . .
C25 C 0.7769(8) 0.3485(4) -0.0615(4) 0.089(3) Uani 1 1 d . .
H25 H 0.804036 0.377960 -0.055402 0.107 Uiso 1 1 calc R .
C26 C 0.8091(8) 0.3126(4) -0.0946(4) 0.086(3) Uani 1 1 d . U
C27 C 0.8800(11) 0.3211(6) -0.1139(6) 0.139(6) Uani 1 1 d . U
H27 H 0.905540 0.351202 -0.108398 0.167 Uiso 1 1 calc R .
C28 C 0.9134(10) 0.2872(8) -0.1404(6) 0.145(6) Uani 1 1 d . U
H28 H 0.963878 0.291895 -0.151331 0.174 Uiso 1 1 calc R .
C29 C 0.8719(14) 0.2453(8) -0.1515(6) 0.148(6) Uani 1 1 d . U
H29 H 0.894554 0.223640 -0.172395 0.177 Uiso 1 1 calc R .
C30 C 0.8017(11) 0.2324(5) -0.1350(6) 0.130(5) Uani 1 1 d . U
H30 H 0.776076 0.203179 -0.143481 0.156 Uiso 1 1 calc R .
C31 C 0.7678(8) 0.2696(5) -0.1015(5) 0.097(4) Uani 1 1 d . U
C32 C 0.6986(9) 0.2600(5) -0.0811(7) 0.130(5) Uani 1 1 d . U
H32 H 0.671346 0.230745 -0.087647 0.156 Uiso 1 1 calc R .
C33 C 0.6693(8) 0.2944(5) -0.0505(6) 0.118(5) Uani 1 1 d . .
H33 H 0.621768 0.287594 -0.036393 0.141 Uiso 1 1 calc R .
C34 C 0.3877(7) 0.5250(4) 0.1898(3) 0.073(3) Uani 1 1 d . .
C35 C 0.3787(11) 0.5345(6) 0.2408(5) 0.123(5) Uani 1 1 d . U
C36 C 0.5487(6) 0.3688(4) 0.1135(3) 0.071(2) Uani 1 1 d . U
C37 C 0.5930(9) 0.3292(5) 0.1384(5) 0.098(4) Uani 1 1 d . U
C38 C 0.7925(8) 0.4479(4) 0.0740(5) 0.087(3) Uani 1 1 d . U
C39 C 0.8452(9) 0.4206(6) 0.1066(6) 0.114(5) Uani 1 1 d . .
C40 C 0.1616(8) 0.3854(6) -0.0217(5) 0.101(4) Uani 1 1 d D U
C41 C 0.0990(8) 0.3443(5) -0.0245(5) 0.138(5) Uani 1 1 d D U
C42 C 0.1436(10) 0.5501(5) 0.1616(5) 0.148(5) Uani 1 1 d D U
H42A H 0.153596 0.585378 0.163809 0.222 Uiso 1 1 calc GR .
H42B H 0.187312 0.531932 0.173681 0.222 Uiso 1 1 calc GR .
H42C H 0.097441 0.541990 0.178636 0.222 Uiso 1 1 calc GR .
C43 C 0.1316(8) 0.5359(5) 0.1118(5) 0.134(4) Uani 1 1 d D U
C44 C -0.0075(9) 0.5477(6) 0.1336(6) 0.148(7) Uani 1 1 d . .
H44A H -0.010308 0.522498 0.156802 0.222 Uiso 1 1 d R .
H44B H -0.056688 0.549668 0.117982 0.222 Uiso 1 1 d R .
H44C H 0.004062 0.579478 0.147312 0.222 Uiso 1 1 d R .
C45 C 0.0494(8) 0.5199(6) 0.0553(5) 0.147(5) Uani 1 1 d D U
H45A H 0.099924 0.518982 0.041165 0.220 Uiso 1 1 d R .
H45B H 0.016734 0.543502 0.039595 0.220 Uiso 1 1 d R .
H45C H 0.025964 0.487302 0.053895 0.220 Uiso 1 1 d R .
C46 C 0.4412(8) 0.2725(4) 0.0217(4) 0.096(4) Uani 1 1 d . .
H46A H 0.475022 0.245425 0.013258 0.143 Uiso 1 1 d R .
H46B H 0.399761 0.260135 0.040598 0.143 Uiso 1 1 d R .
H46C H 0.470602 0.297235 0.038138 0.143 Uiso 1 1 d R .
C47 C 0.4067(6) 0.2968(4) -0.0219(4) 0.078(3) Uani 1 1 d . .
C48 C 0.3432(10) 0.2188(4) -0.0395(5) 0.143(7) Uani 1 1 d . .
H48A H 0.385459 0.202629 -0.023868 0.215 Uiso 1 1 calc GR .
H48B H 0.333040 0.201737 -0.067648 0.215 Uiso 1 1 calc GR .
H48C H 0.297215 0.218064 -0.020813 0.215 Uiso 1 1 calc GR .
C49 C 0.3309(8) 0.2933(4) -0.0903(4) 0.104(4) Uani 1 1 d . .
H49A H 0.371535 0.309708 -0.107164 0.156 Uiso 1 1 calc GR .
H49B H 0.291800 0.317330 -0.081791 0.156 Uiso 1 1 calc GR .
H49C H 0.307555 0.267762 -0.108810 0.156 Uiso 1 1 calc GR .
C50 C 0.6231(10) 0.3249(5) -0.1826(5) 0.130(5) Uani 1 1 d . .
H50A H 0.629985 0.356973 -0.168539 0.195 Uiso 1 1 calc GR .
H50B H 0.605148 0.329276 -0.213317 0.195 Uiso 1 1 calc GR .
H50C H 0.671987 0.307255 -0.182792 0.195 Uiso 1 1 calc GR .
C51 C 0.5644(8) 0.2955(4) -0.1565(4) 0.095(4) Uani 1 1 d . .
C52 C 0.5033(10) 0.2187(5) -0.1391(6) 0.147(6) Uani 1 1 d . .
H52A H 0.468874 0.240197 -0.122364 0.220 Uiso 1 1 calc GR .
H52B H 0.533507 0.198864 -0.118295 0.220 Uiso 1 1 calc GR .
H52C H 0.473172 0.197051 -0.158440 0.220 Uiso 1 1 calc GR .
C53 C 0.5975(12) 0.2239(5) -0.2045(5) 0.170(8) Uani 1 1 d . .
H53A H 0.562164 0.218107 -0.229395 0.255 Uiso 1 1 calc GR .
H53B H 0.618373 0.192521 -0.194250 0.255 Uiso 1 1 calc GR .
H53C H 0.639435 0.245071 -0.214535 0.255 Uiso 1 1 calc GR .
F1 F 0.4176(9) 0.5720(4) 0.2540(3) 0.213(5) Uani 1 1 d . U
F2 F 0.3107(9) 0.5515(7) 0.2510(4) 0.252(6) Uani 1 1 d . U
F3 F 0.3904(8) 0.5012(3) 0.2680(2) 0.180(5) Uani 1 1 d . .
F4 F 0.9129(6) 0.4107(6) 0.0909(5) 0.249(9) Uani 1 1 d . .
F5 F 0.8597(11) 0.4433(5) 0.1415(5) 0.285(11) Uani 1 1 d . .
F6 F 0.8226(8) 0.3786(5) 0.1167(5) 0.225(6) Uani 1 1 d . .
F7 F 0.0669(11) 0.3361(7) 0.0115(6) 0.285(8) Uani 1 1 d D U
F8 F 0.0498(9) 0.3514(5) -0.0535(6) 0.272(7) Uani 1 1 d D U
F9 F 0.1212(8) 0.3028(5) -0.0362(6) 0.243(6) Uani 1 1 d D U
F10 F 0.6606(6) 0.3400(4) 0.1510(5) 0.223(6) Uani 1 1 d . U
F11 F 0.5940(9) 0.2883(4) 0.1186(4) 0.232(6) Uani 1 1 d . U
F12 F 0.5649(8) 0.3147(4) 0.1749(4) 0.216(6) Uani 1 1 d . .
N1 N 0.0581(7) 0.5354(5) 0.1035(5) 0.158(5) Uani 1 1 d D U
N2 N 0.3643(6) 0.2705(3) -0.0490(4) 0.095(3) Uani 1 1 d . .
N3 N 0.5550(8) 0.2485(4) -0.1666(4) 0.118(4) Uani 1 1 d . .
O1 O 0.3444(6) 0.5494(3) 0.1653(2) 0.101(3) Uani 1 1 d . .
O2 O 0.4359(5) 0.4944(3) 0.1805(2) 0.095(2) Uani 1 1 d . .
O3 O 0.5296(6) 0.4041(3) 0.1365(3) 0.125(4) Uani 1 1 d . U
O4 O 0.5372(6) 0.3604(3) 0.0735(2) 0.101(3) Uani 1 1 d . U
O5 O 0.7221(6) 0.4476(4) 0.0858(3) 0.134(3) Uani 1 1 d . U
O6 O 0.8206(5) 0.4636(4) 0.0397(4) 0.130(4) Uani 1 1 d . U
O7 O 0.2266(6) 0.3713(3) -0.0349(4) 0.128(3) Uani 1 1 d . .
O8 O 0.1413(5) 0.4222(4) -0.0040(5) 0.166(6) Uani 1 1 d . .
O9 O 0.1838(4) 0.5254(3) 0.0831(3) 0.091(2) Uani 1 1 d . U
O10 O 0.4220(5) 0.3412(2) -0.0297(2) 0.081(2) Uani 1 1 d . .
O11 O 0.5261(6) 0.3143(3) -0.1253(3) 0.115(3) Uani 1 1 d . .
S1 S 0.35453(12) 0.44291(8) 0.04950(8) 0.0561(5) Uani 1 1 d . U
S2 S 0.57283(15) 0.53971(8) 0.09789(7) 0.0590(6) Uani 1 1 d . .
S3 S 0.61052(14) 0.42036(8) -0.02593(8) 0.0584(5) Uani 1 1 d . U

loop_
_atom_site_aniso_label
_atom_site_aniso_U_11
_atom_site_aniso_U_22
_atom_site_aniso_U_33
_atom_site_aniso_U_23
_atom_site_aniso_U_13
_atom_site_aniso_U_12
Ag1 0.0722(5) 0.1065(6) 0.0573(4) -0.0011(4) 0.0056(4) 0.0091(5)
Ag2 0.0670(5) 0.0649(4) 0.0560(4) -0.0083(3) -0.0008(4) 0.0012(4)
Ag3 0.0543(4) 0.0762(4) 0.0537(4) -0.0084(3) 0.0061(3) -0.0028(3)
Ag4 0.0769(5) 0.0672(4) 0.0728(5) 0.0070(4) 0.0049(4) -0.0038(4)
Ag5 0.1180(8) 0.0690(5) 0.0779(5) -0.0154(4) -0.0011(5) 0.0130(5)
Ag6 0.0611(4) 0.0636(4) 0.0688(4) -0.0082(3) 0.0048(4) -0.0043(4)
Ag7 0.0609(5) 0.0778(5) 0.0824(5) 0.0016(4) -0.0050(4) 0.0043(4)
C1 0.086(7) 0.043(4) 0.068(6) 0.014(4) 0.025(5) -0.004(5)
C2 0.098(8) 0.047(5) 0.081(7) 0.005(5) 0.039(7) -0.009(5)
C3 0.117(11) 0.058(6) 0.150(12) 0.019(7) 0.053(10) -0.001(7)
C4 0.106(7) 0.062(5) 0.113(6) 0.008(6) 0.031(6) -0.002(6)
C5 0.134(9) 0.094(9) 0.131(10) 0.013(8) 0.027(10) 0.006(9)
C6 0.179(16) 0.095(9) 0.126(11) 0.026(9) 0.076(12) 0.026(10)
C7 0.218(15) 0.108(10) 0.081(9) -0.006(8) 0.078(11) -0.002(12)
C8 0.211(15) 0.096(9) 0.132(9) 0.002(9) 0.054(12) -0.012(12)
C9 0.135(9) 0.051(6) 0.116(8) 0.016(6) 0.028(7) -0.001(7)
C10 0.149(10) 0.115(10) 0.092(8) 0.008(8) 0.020(9) -0.026(10)
C11 0.167(14) 0.073(7) 0.096(9) 0.006(7) 0.056(10) -0.028(8)
C12 0.089(7) 0.072(6) 0.063(6) 0.010(5) -0.019(6) -0.012(6)
C13 0.124(11) 0.094(8) 0.063(7) 0.015(6) -0.032(7) -0.006(8)
C14 0.197(16) 0.150(10) 0.094(10) 0.016(9) -0.050(11) -0.041(11)
C15 0.155(8) 0.124(7) 0.108(8) 0.011(6) -0.032(7) -0.015(6)
C16 0.192(9) 0.157(8) 0.146(9) 0.000(7) 0.006(8) -0.023(7)
C17 0.197(9) 0.162(8) 0.137(9) -0.021(8) -0.005(8) -0.027(7)
C18 0.177(9) 0.159(8) 0.147(9) -0.003(7) -0.027(8) -0.027(7)
C19 0.165(8) 0.147(8) 0.135(9) 0.024(7) -0.022(7) -0.030(6)
C20 0.152(7) 0.147(7) 0.104(7) 0.011(6) -0.047(6) -0.020(6)
C21 0.155(9) 0.152(8) 0.151(9) 0.024(7) -0.029(8) -0.010(7)
C22 0.127(8) 0.135(8) 0.126(8) 0.027(7) -0.037(7) -0.012(7)
C23 0.146(12) 0.109(9) 0.073(7) 0.013(7) -0.001(8) 0.074(9)
C24 0.078(7) 0.057(6) 0.073(6) 0.006(5) -0.007(6) 0.029(5)
C25 0.110(10) 0.065(6) 0.093(8) 0.017(6) -0.012(8) 0.021(7)
C26 0.107(8) 0.074(7) 0.078(7) 0.019(6) 0.006(7) 0.030(7)
C27 0.131(12) 0.132(12) 0.154(15) 0.025(11) 0.037(11) 0.038(11)
C28 0.107(12) 0.174(14) 0.155(15) 0.044(12) 0.040(11) 0.031(10)
C29 0.175(10) 0.140(9) 0.128(9) -0.013(8) 0.001(8) 0.046(7)
C30 0.174(12) 0.071(8) 0.145(13) -0.003(7) -0.048(10) 0.027(8)
C31 0.104(9) 0.076(8) 0.110(9) 0.031(6) -0.008(8) 0.024(7)
C32 0.114(10) 0.080(8) 0.195(17) 0.007(10) -0.011(11) -0.007(9)
C33 0.095(10) 0.101(10) 0.157(14) 0.001(9) -0.009(10) 0.034(8)
C34 0.101(8) 0.078(7) 0.039(5) -0.007(5) 0.005(6) 0.003(6)
C35 0.186(13) 0.118(10) 0.065(8) -0.033(8) -0.017(9) 0.047(9)
C36 0.079(7) 0.069(5) 0.064(4) 0.013(4) -0.009(5) 0.004(5)
C37 0.121(7) 0.081(6) 0.093(7) 0.015(6) -0.036(6) 0.014(6)
C38 0.083(5) 0.077(7) 0.101(7) -0.006(6) -0.021(6) 0.001(6)
C39 0.096(11) 0.086(9) 0.161(15) 0.022(9) -0.068(11) -0.004(8)
C40 0.074(8) 0.110(9) 0.118(10) -0.010(8) -0.018(8) -0.016(7)
C41 0.118(9) 0.137(8) 0.160(9) -0.006(8) -0.012(7) -0.035(7)
C42 0.206(14) 0.084(8) 0.155(9) 0.025(8) 0.125(9) 0.027(9)
C43 0.131(9) 0.076(8) 0.195(10) 0.035(9) 0.081(8) 0.018(8)
C44 0.114(12) 0.135(12) 0.196(18) 0.012(12) 0.074(12) 0.017(10)
C45 0.110(10) 0.132(12) 0.199(12) 0.028(11) 0.091(9) 0.028(9)
C46 0.128(10) 0.069(6) 0.090(8) 0.022(6) 0.000(8) 0.015(7)
C47 0.070(7) 0.079(8) 0.085(7) -0.016(6) 0.018(6) 0.006(6)
C48 0.221(18) 0.080(8) 0.129(12) -0.011(8) 0.034(12) -0.079(10)
C49 0.140(12) 0.080(7) 0.091(8) -0.012(6) -0.033(8) -0.019(8)
C50 0.196(16) 0.071(8) 0.123(11) 0.000(8) 0.021(12) 0.008(9)
C51 0.127(11) 0.072(7) 0.085(8) -0.015(6) -0.001(8) 0.009(7)
C52 0.178(16) 0.085(9) 0.178(16) -0.014(10) 0.059(14) -0.020(10)
C53 0.28(2) 0.098(10) 0.130(13) -0.040(9) 0.066(15) 0.010(12)
F1 0.381(12) 0.175(8) 0.083(5) -0.038(5) -0.020(8) -0.081(9)
F2 0.249(9) 0.383(15) 0.124(7) -0.055(9) 0.051(9) 0.118(10)
F3 0.346(16) 0.136(7) 0.059(4) 0.014(5) 0.011(6) 0.029(8)
F4 0.098(8) 0.341(19) 0.307(18) 0.154(16) -0.012(9) 0.082(10)
F5 0.41(2) 0.219(12) 0.221(13) -0.091(11) -0.231(17) 0.143(14)
F6 0.210(13) 0.153(9) 0.313(17) 0.090(11) -0.057(12) 0.007(9)
F7 0.299(14) 0.299(14) 0.258(12) -0.052(11) 0.094(11) -0.194(12)
F8 0.220(11) 0.216(11) 0.381(16) 0.083(11) -0.166(12) -0.119(9)
F9 0.198(10) 0.138(7) 0.394(16) -0.050(9) 0.021(12) -0.069(7)
F10 0.131(7) 0.197(9) 0.341(14) 0.132(10) -0.093(9) 0.002(6)
F11 0.354(15) 0.155(8) 0.186(9) -0.030(7) -0.105(10) 0.130(9)
F12 0.284(15) 0.197(10) 0.168(10) 0.124(9) 0.022(10) 0.080(10)
N1 0.127(7) 0.127(10) 0.219(11) 0.039(9) 0.117(9) 0.032(8)
N2 0.112(8) 0.076(6) 0.096(7) -0.010(5) 0.016(7) -0.016(6)
N3 0.172(11) 0.063(6) 0.118(8) -0.024(6) 0.023(8) 0.012(7)
O1 0.147(8) 0.098(5) 0.059(4) -0.006(4) -0.008(5) 0.043(5)
O2 0.104(6) 0.119(6) 0.062(4) -0.015(4) 0.005(4) 0.033(5)
O3 0.191(10) 0.109(6) 0.074(4) -0.004(4) -0.033(6) 0.071(6)
O4 0.148(8) 0.089(5) 0.067(3) 0.006(3) -0.019(5) 0.018(5)
O5 0.088(5) 0.198(10) 0.117(7) 0.033(7) -0.010(5) 0.038(7)
O6 0.087(6) 0.163(9) 0.140(8) 0.063(7) -0.016(5) 0.017(6)
O7 0.107(7) 0.113(7) 0.164(9) -0.048(6) 0.020(7) -0.034(6)
O8 0.068(6) 0.101(7) 0.328(18) -0.060(9) 0.002(8) -0.012(5)
O9 0.069(4) 0.095(5) 0.109(5) 0.002(4) 0.024(4) 0.010(4)
O10 0.115(6) 0.044(3) 0.083(4) 0.001(3) -0.007(4) -0.015(4)
O11 0.155(9) 0.074(5) 0.116(7) -0.035(5) -0.001(6) 0.019(5)
S1 0.0440(11) 0.0635(10) 0.0607(9) 0.0197(8) 0.0037(10) -0.0045(10)
S2 0.0759(16) 0.0523(12) 0.0489(11) 0.0021(9) -0.0074(11) -0.0017(11)
S3 0.0591(13) 0.0527(12) 0.0633(12) 0.0079(9) 0.0145(9) 0.0168(10)

loop_
_atom_type_symbol
_atom_type_description
_atom_type_scat_dispersion_real
_atom_type_scat_dispersion_imag
_atom_type_scat_source
C C 0.0033 0.0016 'International Tables Vol C Tables 4.2.6.8 and 6.1.1.4'
H H 0.0000 0.0000 'International Tables Vol C Tables 4.2.6.8 and 6.1.1.4'
Ag Ag -0.8971 1.1015 'International Tables Vol C Tables 4.2.6.8 and 6.1.1.4'
F F 0.0171 0.0103 'International Tables Vol C Tables 4.2.6.8 and 6.1.1.4'
N N 0.0061 0.0033 'International Tables Vol C Tables 4.2.6.8 and 6.1.1.4'
O O 0.0106 0.0060 'International Tables Vol C Tables 4.2.6.8 and 6.1.1.4'
S S 0.1246 0.1234 'International Tables Vol C Tables 4.2.6.8 and 6.1.1.4'

loop_
_geom_angle_atom_site_label_1
_geom_angle_atom_site_label_2
_geom_angle_atom_site_label_3
_geom_angle
_geom_angle_site_symmetry_1
_geom_angle_site_symmetry_3
Ag2 Ag1 Ag7 104.54(4) . 5_665
O1 Ag1 Ag2 82.8(2) . .
O1 Ag1 Ag7 153.8(2) . 5_665
O1 Ag1 O9 105.1(3) . .
O1 Ag1 S1 125.1(2) . .
O1 Ag1 S3 125.1(2) . 5_665
O9 Ag1 Ag2 141.26(18) . .
O9 Ag1 Ag7 53.75(19) . 5_665
O9 Ag1 S1 93.55(19) . .
O9 Ag1 S3 113.4(2) . 5_665
S1 Ag1 Ag2 54.10(5) . .
S1 Ag1 Ag7 51.41(5) . 5_665
S3 Ag1 Ag2 90.04(6) 5_665 .
S3 Ag1 Ag7 80.54(7) 5_665 5_665
S3 Ag1 S1 90.63(7) 5_665 .
Ag1 Ag2 Ag3 104.91(3) . .
Ag1 Ag2 Ag6 125.41(4) . .
Ag3 Ag2 Ag6 56.95(3) . .
O2 Ag2 Ag1 77.9(2) . .
O2 Ag2 Ag3 162.0(2) . .
O2 Ag2 Ag6 135.9(2) . .
O2 Ag2 S1 118.8(2) . .
O2 Ag2 S2 91.9(2) . .
O3 Ag2 Ag1 149.5(3) . .
O3 Ag2 Ag3 85.5(2) . .
O3 Ag2 Ag6 84.5(3) . .
O3 Ag2 O2 83.9(3) . .
O3 Ag2 S1 111.4(3) . .
O3 Ag2 S2 104.4(3) . .
S1 Ag2 Ag1 59.20(6) . .
S1 Ag2 Ag3 52.63(6) . .
S1 Ag2 Ag6 105.01(7) . .
S2 Ag2 Ag1 100.57(8) . .
S2 Ag2 Ag3 104.85(6) . .
S2 Ag2 Ag6 50.68(6) . .
S2 Ag2 S1 134.34(7) . .
Ag2 Ag3 Ag4 114.51(4) . .
Ag2 Ag3 Ag5 160.29(3) . .
Ag4 Ag3 Ag5 67.17(4) . .
Ag6 Ag3 Ag2 63.15(3) . .
Ag6 Ag3 Ag4 140.28(4) . .
Ag6 Ag3 Ag5 102.33(4) . .
O4 Ag3 Ag2 74.82(18) . .
O4 Ag3 Ag4 138.0(2) . .
O4 Ag3 Ag5 118.00(19) . .
O4 Ag3 Ag6 81.4(2) . .
O4 Ag3 O10 94.2(2) . .
O4 Ag3 S1 104.1(2) . .
O4 Ag3 S3 92.0(2) . .
O10 Ag3 Ag2 143.08(17) . .
O10 Ag3 Ag4 52.72(16) . .
O10 Ag3 Ag5 54.80(16) . .
O10 Ag3 Ag6 151.29(18) . .
S1 Ag3 Ag2 55.27(6) . .
S1 Ag3 Ag4 61.30(7) . .
S1 Ag3 Ag5 128.14(6) . .
S1 Ag3 Ag6 113.09(7) . .
S1 Ag3 O10 95.54(19) . .
S1 Ag3 S3 157.73(7) . .
S3 Ag3 Ag2 116.63(6) . .
S3 Ag3 Ag4 115.46(8) . .
S3 Ag3 Ag5 51.63(6) . .
S3 Ag3 Ag6 53.58(7) . .
S3 Ag3 O10 98.56(18) . .
Ag6 Ag4 Ag3 76.23(3) 5_665 .
Ag7 Ag4 Ag3 98.78(5) 5_665 .
Ag7 Ag4 Ag6 63.75(4) 5_665 5_665
O7 Ag4 Ag3 125.6(3) . .
O7 Ag4 Ag6 138.9(3) . 5_665
O7 Ag4 Ag7 77.7(3) . 5_665
O7 Ag4 O10 91.7(3) . .
O7 Ag4 S1 95.4(3) . .
O7 Ag4 S2 149.5(3) . 5_665
O10 Ag4 Ag3 53.28(15) . .
O10 Ag4 Ag6 125.43(16) . 5_665
O10 Ag4 Ag7 135.62(16) . 5_665
O10 Ag4 S1 87.29(16) . .
S1 Ag4 Ag3 49.70(5) . .
S1 Ag4 Ag6 72.28(5) . 5_665
S1 Ag4 Ag7 51.88(5) . 5_665
S2 Ag4 Ag3 81.77(7) 5_665 .
S2 Ag4 Ag6 52.71(5) 5_665 5_665
S2 Ag4 Ag7 114.41(6) 5_665 5_665
S2 Ag4 O10 96.50(18) 5_665 .
S2 Ag4 S1 114.23(7) 5_665 .
O11 Ag5 Ag3 128.5(3) . .
O11 Ag5 S2 133.7(3) . 5_665
O11 Ag5 S3 126.5(3) . .
S2 Ag5 Ag3 76.97(6) 5_665 .
S2 Ag5 S3 99.55(8) 5_665 .
S3 Ag5 Ag3 48.75(6) . .
Ag2 Ag6 Ag7 162.03(3) . .
Ag3 Ag6 Ag2 59.90(4) . .
Ag3 Ag6 Ag4 141.73(4) . 5_665
Ag3 Ag6 Ag7 134.09(4) . .
Ag4 Ag6 Ag2 104.47(3) 5_665 .
Ag4 Ag6 Ag7 57.59(3) 5_665 .
O5 Ag6 Ag2 107.1(2) . .
O5 Ag6 Ag3 123.8(3) . .
O5 Ag6 Ag4 93.5(3) . 5_665
O5 Ag6 Ag7 75.4(3) . .
O5 Ag6 S2 94.1(3) . .
O5 Ag6 S3 105.0(3) . .
S2 Ag6 Ag2 53.37(6) . .
S2 Ag6 Ag3 110.19(7) . .
S2 Ag6 Ag4 53.33(6) . 5_665
S2 Ag6 Ag7 109.05(7) . .
S2 Ag6 S3 160.42(9) . .
S3 Ag6 Ag2 114.97(6) . .
S3 Ag6 Ag3 55.17(6) . .
S3 Ag6 Ag4 128.12(6) . 5_665
S3 Ag6 Ag7 80.62(6) . .
Ag1 Ag7 Ag6 80.72(5) 5_665 .
Ag4 Ag7 Ag1 114.24(5) 5_665 5_665
Ag4 Ag7 Ag6 58.66(4) 5_665 .
O6 Ag7 Ag1 116.9(3) . 5_665
O6 Ag7 Ag4 105.4(3) . 5_665
O6 Ag7 Ag6 80.5(3) . .
O6 Ag7 O8 90.5(4) . 5_665
O6 Ag7 O9 96.9(4) . 5_665
O6 Ag7 S1 154.7(3) . 5_665
O8 Ag7 Ag1 140.0(4) 5_665 5_665
O8 Ag7 Ag4 82.3(3) 5_665 5_665
O8 Ag7 Ag6 135.1(3) 5_665 .
O8 Ag7 O9 101.4(4) 5_665 5_665
O8 Ag7 S1 108.7(3) 5_665 5_665
O9 Ag7 Ag1 49.87(18) 5_665 5_665
O9 Ag7 Ag4 157.44(18) 5_665 5_665
O9 Ag7 Ag6 123.22(17) 5_665 .
S1 Ag7 Ag1 57.37(6) 5_665 5_665
S1 Ag7 Ag4 62.75(7) 5_665 5_665
S1 Ag7 Ag6 74.22(7) 5_665 .
S1 Ag7 O9 95.31(19) 5_665 5_665
C2 C1 S1 112.2(6) . .
C3 C2 C1 126.7(10) . .
C3 C2 C11 115.1(11) . .
C11 C2 C1 118.1(9) . .
C2 C3 C4 118.5(12) . .
C5 C4 C3 117.5(11) . .
C5 C4 C9 120.2(11) . .
C9 C4 C3 122.2(11) . .
C4 C5 C6 113.9(13) . .
C5 C6 C7 128.9(14) . .
C8 C7 C6 116.6(14) . .
C7 C8 C9 115.9(14) . .
C4 C9 C8 124.5(13) . .
C10 C9 C4 120.6(12) . .
C10 C9 C8 114.9(12) . .
C9 C10 C11 114.9(13) . .
C10 C11 C2 128.7(13) . .
C13 C12 S2 111.0(7) . .
C14 C13 C12 121.7(11) . .
C14 C13 C22 119.9(10) . .
C22 C13 C12 118.1(11) . .
C13 C14 C15 114.2(10) . .
C16 C15 C14 116.1(14) . .
C16 C15 C20 118.5(13) . .
C20 C15 C14 125.1(10) . .
C15 C16 C17 119.4(16) . .
C18 C17 C16 119.4(17) . .
C17 C18 C19 125.3(14) . .
C18 C19 C20 112.2(10) . .
C15 C20 C19 124.9(11) . .
C21 C20 C15 119.9(11) . .
C21 C20 C19 115.2(13) . .
C20 C21 C22 116.0(10) . .
C21 C22 C13 124.8(11) . .
C24 C23 S3 113.4(7) . .
C25 C24 C23 126.5(12) . .
C25 C24 C33 117.0(11) . .
C33 C24 C23 116.3(12) . .
C24 C25 C26 121.1(11) . .
C27 C26 C25 120.0(14) . .
C27 C26 C31 122.8(13) . .
C31 C26 C25 117.0(12) . .
C28 C27 C26 121.1(18) . .
C27 C28 C29 118.4(18) . .
C30 C29 C28 126.3(18) . .
C29 C30 C31 114.1(15) . .
C26 C31 C30 116.8(13) . .
C32 C31 C26 123.4(14) . .
C32 C31 C30 119.8(15) . .
C31 C32 C33 118.6(14) . .
C32 C33 C24 122.8(14) . .
O1 C34 C35 115.4(11) . .
O2 C34 C35 114.2(11) . .
O2 C34 O1 130.5(9) . .
F1 C35 C34 112.3(15) . .
F1 C35 F2 97.1(13) . .
F2 C35 C34 112.3(14) . .
F3 C35 C34 120.5(12) . .
F3 C35 F1 107.0(14) . .
F3 C35 F2 104.8(18) . .
O3 C36 C37 114.7(10) . .
O3 C36 O4 130.1(10) . .
O4 C36 C37 115.2(10) . .
F10 C37 C36 116.8(12) . .
F11 C37 C36 113.8(11) . .
F11 C37 F10 109.3(15) . .
F11 C37 F12 97.8(14) . .
F12 C37 C36 116.7(14) . .
F12 C37 F10 100.1(13) . .
O5 C38 C39 113.3(14) . .
O6 C38 C39 117.8(14) . .
O6 C38 O5 128.7(13) . .
F4 C39 C38 114.6(16) . .
F5 C39 C38 114.7(14) . .
F5 C39 F4 102.9(15) . .
F5 C39 F6 108.5(19) . .
F6 C39 C38 114.2(13) . .
F6 C39 F4 100.5(15) . .
O7 C40 C41 113.0(13) . .
O8 C40 C41 114.9(13) . .
O8 C40 O7 131.7(12) . .
F7 C41 C40 113.5(12) . .
F7 C41 F8 109.0(17) . .
F7 C41 F9 102.9(16) . .
F8 C41 C40 114.2(12) . .
F8 C41 F9 99.3(15) . .
F9 C41 C40 116.6(13) . .
N1 C43 C42 108.4(14) . .
O9 C43 C42 127.0(12) . .
O9 C43 N1 124.6(13) . .
N2 C47 C46 119.7(11) . .
O10 C47 C46 118.2(10) . .
O10 C47 N2 122.0(11) . .
N3 C51 C50 118.3(12) . .
O11 C51 C50 121.8(11) . .
O11 C51 N3 119.9(13) . .
C43 N1 C44 129.5(16) . .
C43 N1 C45 106.4(12) . .
C44 N1 C45 124.1(13) . .
C47 N2 C48 122.8(12) . .
C47 N2 C49 120.1(10) . .
C48 N2 C49 117.0(11) . .
C51 N3 C52 118.9(12) . .
C51 N3 C53 122.7(13) . .
C52 N3 C53 118.4(11) . .
C34 O1 Ag1 123.9(6) . .
C34 O2 Ag2 122.6(7) . .
C36 O3 Ag2 119.8(7) . .
C36 O4 Ag3 129.5(7) . .
C38 O5 Ag6 126.0(9) . .
C38 O6 Ag7 126.2(9) . .
C40 O7 Ag4 128.5(8) . .
C40 O8 Ag7 117.6(9) . 5_665
Ag1 O9 Ag7 76.4(2) . 5_665
C43 O9 Ag1 128.1(9) . .
C43 O9 Ag7 154.8(8) . 5_665
Ag4 O10 Ag3 73.99(17) . .
C47 O10 Ag3 135.6(7) . .
C47 O10 Ag4 132.1(7) . .
C51 O11 Ag5 136.0(9) . .
Ag1 S1 Ag4 128.43(8) . .
Ag2 S1 Ag1 66.70(7) . .
Ag2 S1 Ag4 137.61(9) . .
Ag3 S1 Ag1 127.29(9) . .
Ag3 S1 Ag2 72.11(7) . .
Ag3 S1 Ag4 69.00(7) . .
Ag3 S1 Ag7 129.15(10) . 5_665
Ag7 S1 Ag1 71.22(6) 5_665 .
Ag7 S1 Ag2 136.03(10) 5_665 .
Ag7 S1 Ag4 65.37(6) 5_665 .
C1 S1 Ag1 117.4(3) . .
C1 S1 Ag2 102.6(3) . .
C1 S1 Ag3 102.3(3) . .
C1 S1 Ag4 101.5(3) . .
C1 S1 Ag7 107.6(3) . 5_665
Ag4 S2 Ag2 144.19(10) 5_665 .
Ag4 S2 Ag5 89.85(8) 5_665 5_665
Ag5 S2 Ag2 95.80(10) 5_665 .
Ag6 S2 Ag2 75.94(7) . .
Ag6 S2 Ag4 73.96(7) . 5_665
Ag6 S2 Ag5 131.46(10) . 5_665
C12 S2 Ag2 101.4(3) . .
C12 S2 Ag4 106.8(4) . 5_665
C12 S2 Ag5 118.4(3) . 5_665
C12 S2 Ag6 110.0(4) . .
Ag1 S3 Ag5 81.82(8) 5_665 .
Ag3 S3 Ag1 141.01(9) . 5_665
Ag3 S3 Ag5 79.62(9) . .
Ag6 S3 Ag1 107.22(9) . 5_665
Ag6 S3 Ag3 71.25(6) . .
Ag6 S3 Ag5 143.27(10) . .
C23 S3 Ag1 111.6(4) . 5_665
C23 S3 Ag3 107.0(5) . .
C23 S3 Ag5 111.0(5) . .
C23 S3 Ag6 98.8(4) . .

loop_
_geom_bond_atom_site_label_1
_geom_bond_atom_site_label_2
_geom_bond_distance
_geom_bond_site_symmetry_2
Ag1 Ag2 2.9462(19) .
Ag1 Ag7 3.0973(15) 5_665
Ag1 O1 2.239(7) .
Ag1 O9 2.437(8) .
Ag1 S1 2.755(3) .
Ag1 S3 2.539(2) 5_665
Ag2 Ag3 3.0088(14) .
Ag2 Ag6 3.1029(19) .
Ag2 O2 2.415(7) .
Ag2 O3 2.328(7) .
Ag2 S1 2.598(3) .
Ag2 S2 2.567(3) .
Ag3 Ag4 3.0758(19) .
Ag3 Ag5 3.3058(17) .
Ag3 Ag6 2.9151(17) .
Ag3 O4 2.419(7) .
Ag3 O10 2.565(6) .
Ag3 S1 2.513(3) .
Ag3 S3 2.527(3) .
Ag4 Ag6 2.9895(14) 5_665
Ag4 Ag7 2.9548(14) 5_665
Ag4 O7 2.239(9) .
Ag4 O10 2.546(7) .
Ag4 S1 2.890(3) .
Ag4 S2 2.495(3) 5_665
Ag5 O11 2.194(7) .
Ag5 S2 2.511(3) 5_665
Ag5 S3 2.635(3) .
Ag6 Ag7 3.1393(19) .
Ag6 O5 2.396(9) .
Ag6 S2 2.475(2) .
Ag6 S3 2.477(3) .
Ag7 O6 2.259(9) .
Ag7 O8 2.375(9) 5_665
Ag7 O9 2.570(8) 5_665
Ag7 S1 2.557(3) 5_665
C1 C2 1.508(13) .
C1 S1 1.854(8) .
C2 C3 1.380(9) .
C2 C11 1.400(9) .
C3 C4 1.440(9) .
C4 C5 1.368(9) .
C4 C9 1.389(7) .
C5 C6 1.375(9) .
C6 C7 1.391(9) .
C7 C8 1.382(9) .
C8 C9 1.414(9) .
C9 C10 1.373(9) .
C10 C11 1.382(9) .
C12 C13 1.503(14) .
C12 S2 1.860(9) .
C13 C14 1.376(9) .
C13 C22 1.398(9) .
C14 C15 1.425(9) .
C15 C16 1.376(9) .
C15 C20 1.379(7) .
C16 C17 1.387(9) .
C17 C18 1.371(9) .
C18 C19 1.378(9) .
C19 C20 1.418(9) .
C20 C21 1.362(9) .
C21 C22 1.387(9) .
C23 C24 1.451(14) .
C23 S3 1.846(10) .
C24 C25 1.359(15) .
C24 C33 1.415(17) .
C25 C26 1.474(15) .
C26 C27 1.359(19) .
C26 C31 1.363(17) .
C27 C28 1.32(2) .
C28 C29 1.36(2) .
C29 C30 1.34(2) .
C30 C31 1.516(19) .
C31 C32 1.350(19) .
C32 C33 1.38(2) .
C34 C35 1.526(15) .
C34 O1 1.222(12) .
C34 O2 1.194(12) .
C35 F1 1.264(18) .
C35 F2 1.285(19) .
C35 F3 1.212(15) .
C36 C37 1.493(15) .
C36 O3 1.206(12) .
C36 O4 1.214(12) .
C37 F10 1.248(15) .
C37 F11 1.237(15) .
C37 F12 1.237(16) .
C38 C39 1.504(17) .
C38 O5 1.255(15) .
C38 O6 1.190(15) .
C39 F4 1.27(2) .
C39 F5 1.216(18) .
C39 F6 1.224(15) .
C40 C41 1.538(9) .
C40 O7 1.236(16) .
C40 O8 1.165(16) .
C41 F7 1.211(9) .
C41 F8 1.213(9) .
C41 F9 1.220(9) .
C42 C43 1.525(9) .
C43 N1 1.281(9) .
C43 O9 1.259(15) .
C44 N1 1.466(17) .
C45 N1 1.483(9) .
C46 C47 1.552(15) .
C47 N2 1.285(14) .
C47 O10 1.237(12) .
C48 N2 1.453(14) .
C49 N2 1.474(15) .
C50 C51 1.487(18) .
C51 N3 1.300(14) .
C51 O11 1.233(14) .
C52 N3 1.439(17) .
C53 N3 1.484(16) .

loop_
_geom_torsion_atom_site_label_1
_geom_torsion_atom_site_label_2
_geom_torsion_atom_site_label_3
_geom_torsion_atom_site_label_4
_geom_torsion
_geom_torsion_site_symmetry_4
C1 C2 C3 C4 177.1(9) .
C1 C2 C11 C10 -176.1(11) .
C2 C1 S1 Ag1 5.7(9) .
C2 C1 S1 Ag2 75.8(8) .
C2 C1 S1 Ag3 149.9(7) .
C2 C1 S1 Ag4 -139.4(7) .
C2 C1 S1 Ag7 -71.8(8) 5_665
C2 C3 C4 C5 -178.6(10) .
C2 C3 C4 C9 -2.0(16) .
C3 C2 C11 C10 1.4(17) .
C3 C4 C5 C6 178.6(10) .
C3 C4 C9 C8 -178.5(11) .
C3 C4 C9 C10 3.0(18) .
C4 C5 C6 C7 -1(2) .
C4 C9 C10 C11 -1.7(18) .
C5 C4 C9 C8 -1.9(19) .
C5 C4 C9 C10 179.5(12) .
C5 C6 C7 C8 0(2) .
C6 C7 C8 C9 0(2) .
C7 C8 C9 C4 1(2) .
C7 C8 C9 C10 179.5(13) .
C8 C9 C10 C11 179.6(11) .
C9 C4 C5 C6 2.0(18) .
C9 C10 C11 C2 -0.5(19) .
C11 C2 C3 C4 -0.1(14) .
C12 C13 C14 C15 -174.6(11) .
C12 C13 C22 C21 176.5(13) .
C13 C12 S2 Ag2 -154.5(8) .
C13 C12 S2 Ag4 47.9(9) 5_665
C13 C12 S2 Ag5 -51.3(10) 5_665
C13 C12 S2 Ag6 126.5(8) .
C13 C14 C15 C16 174.1(14) .
C13 C14 C15 C20 0(2) .
C14 C13 C22 C21 2(2) .
C14 C15 C16 C17 -176.0(16) .
C14 C15 C20 C19 179.2(15) .
C14 C15 C20 C21 -3(3) .
C15 C16 C17 C18 0(3) .
C15 C20 C21 C22 4(2) .
C16 C15 C20 C19 6(3) .
C16 C15 C20 C21 -176.2(16) .
C16 C17 C18 C19 -2(3) .
C17 C18 C19 C20 5(3) .
C18 C19 C20 C15 -7(2) .
C18 C19 C20 C21 174.9(16) .
C19 C20 C21 C22 -177.7(14) .
C20 C15 C16 C17 -2(3) .
C20 C21 C22 C13 -4(2) .
C22 C13 C14 C15 0.2(19) .
C23 C24 C25 C26 175.1(9) .
C23 C24 C33 C32 -175.0(13) .
C24 C23 S3 Ag1 -45.5(12) 5_665
C24 C23 S3 Ag3 129.0(10) .
C24 C23 S3 Ag5 43.9(12) .
C24 C23 S3 Ag6 -158.0(10) .
C24 C25 C26 C27 -176.0(12) .
C24 C25 C26 C31 -1.4(16) .
C25 C24 C33 C32 1.1(19) .
C25 C26 C27 C28 173.7(14) .
C25 C26 C31 C30 -179.1(10) .
C25 C26 C31 C32 3.0(18) .
C26 C27 C28 C29 6(3) .
C26 C31 C32 C33 -3(2) .
C27 C26 C31 C30 -4.6(18) .
C27 C26 C31 C32 177.5(14) .
C27 C28 C29 C30 -6(3) .
C28 C29 C30 C31 1(3) .
C29 C30 C31 C26 4.5(19) .
C29 C30 C31 C32 -177.5(15) .
C30 C31 C32 C33 179.6(13) .
C31 C26 C27 C28 -1(2) .
C31 C32 C33 C24 0(2) .
C33 C24 C25 C26 -0.6(15) .
C35 C34 O1 Ag1 -166.6(10) .
C35 C34 O2 Ag2 -178.6(10) .
C37 C36 O3 Ag2 176.2(9) .
C37 C36 O4 Ag3 -173.1(9) .
C39 C38 O5 Ag6 -171.7(9) .
C39 C38 O6 Ag7 -170.0(9) .
C41 C40 O7 Ag4 172.9(9) .
C41 C40 O8 Ag7 172.5(9) 5_665
C42 C43 N1 C44 2(2) .
C42 C43 N1 C45 -178.3(11) .
C42 C43 O9 Ag1 -8.6(18) .
C42 C43 O9 Ag7 155.7(12) 5_665
C46 C47 N2 C48 3.3(17) .
C46 C47 N2 C49 179.6(11) .
C46 C47 O10 Ag3 -12.9(15) .
C46 C47 O10 Ag4 -126.0(9) .
C50 C51 N3 C52 174.8(14) .
C50 C51 N3 C53 -3(2) .
C50 C51 O11 Ag5 -1(2) .
N1 C43 O9 Ag1 172.9(10) .
N1 C43 O9 Ag7 -23(3) 5_665
N2 C47 O10 Ag3 168.0(8) .
N2 C47 O10 Ag4 54.9(14) .
N3 C51 O11 Ag5 177.2(9) .
O1 C34 C35 F1 -84.1(18) .
O1 C34 C35 F2 24(2) .
O1 C34 C35 F3 148.3(17) .
O1 C34 O2 Ag2 2.1(18) .
O2 C34 C35 F1 96.5(16) .
O2 C34 C35 F2 -155.3(16) .
O2 C34 C35 F3 -31(2) .
O2 C34 O1 Ag1 12.7(19) .
O3 C36 C37 F10 -69.5(19) .
O3 C36 C37 F11 161.7(15) .
O3 C36 C37 F12 48.8(19) .
O3 C36 O4 Ag3 7(2) .
O4 C36 C37 F10 111.0(16) .
O4 C36 C37 F11 -18(2) .
O4 C36 C37 F12 -130.7(15) .
O4 C36 O3 Ag2 -4.3(19) .
O5 C38 C39 F4 165.1(16) .
O5 C38 C39 F5 -76(2) .
O5 C38 C39 F6 50(2) .
O5 C38 O6 Ag7 16(2) .
O6 C38 C39 F4 -10(2) .
O6 C38 C39 F5 109(2) .
O6 C38 C39 F6 -125.1(19) .
O6 C38 O5 Ag6 3(2) .
O7 C40 C41 F7 123.9(19) .
O7 C40 C41 F8 -110.4(19) .
O7 C40 C41 F9 5(2) .
O7 C40 O8 Ag7 1(3) 5_665
O8 C40 C41 F7 -50(2) .
O8 C40 C41 F8 76(2) .
O8 C40 C41 F9 -168.9(18) .
O8 C40 O7 Ag4 -15(3) .
O9 C43 N1 C44 -178.8(13) .
O9 C43 N1 C45 0.5(19) .
O10 C47 N2 C48 -177.6(12) .
O10 C47 N2 C49 -1.3(17) .
O11 C51 N3 C52 -4(2) .
O11 C51 N3 C53 178.3(14) .
S1 C1 C2 C3 93.0(11) .
S1 C1 C2 C11 -89.8(10) .
S2 C12 C13 C14 87.5(12) .
S2 C12 C13 C22 -87.3(12) .
S3 C23 C24 C25 87.8(13) .
S3 C23 C24 C33 -96.6(12) .
